data_7242854
loop_
_publ_author_name
'Zhou, Yanan'
'Ma, Hongzhi'
'Yang, Zhongxing'
'Wu, Chengjun'
'Sun, Tiemin'

_publ_section_title
;
 A systematic investigation on the impact of the level of oxidation at
 sulfur and the configuration of R/S-sulfoxide on the solid structure
;
_journal_issue 23
_journal_name_full CrystEngComm
_journal_page_first 4181
_journal_page_last 4193
_journal_paper_doi 10.1039/D1CE00346A
_journal_volume 23
_journal_year 2021
_chemical_absolute_configuration ad
_chemical_formula_sum 'C21 H20 Br N O3 S'
_chemical_formula_weight 446.35
_space_group_crystal_system orthorhombic
_space_group_IT_number 19
_space_group_name_Hall 'P 2ac 2ab'
_space_group_name_H-M_alt 'P 21 21 21'
_atom_sites_solution_hydrogens geom
_audit_creation_method SHELXL-2018/3
_audit_update_record
;
2019-11-21 deposited with the CCDC.	2021-05-14 downloaded from the CCDC.
;
_cell_angle_alpha 90
_cell_angle_beta 90
_cell_angle_gamma 90
_cell_formula_units_Z 4
_cell_length_a 5.9222(17)
_cell_length_b 13.176(4)
_cell_length_c 26.122(8)
_cell_measurement_reflns_used 2523
_cell_measurement_temperature 293(2)
_cell_measurement_theta_max 20.50
_cell_measurement_theta_min 2.81
_cell_volume 2038.3(11)
_computing_cell_refinement 'Bruker SAINT'
_computing_data_collection 'Bruker APEX2'
_computing_data_reduction 'Bruker SAINT'
_computing_molecular_graphics 'Bruker SHELXTL'
_computing_publication_material 'Bruker SHELXTL'
_computing_structure_refinement 'SHELXL-2018/3 (Sheldrick, 2018)'
_computing_structure_solution 'SHELXS-97 (Sheldrick, 2008)'
_diffrn_ambient_temperature 293(2)
_diffrn_measured_fraction_theta_full 0.999
_diffrn_measured_fraction_theta_max 0.999
_diffrn_measurement_device_type 'Bruker APEX-II CCD'
_diffrn_measurement_method '\f and \w scans'
_diffrn_radiation_type MoK\a
_diffrn_radiation_wavelength 0.71073
_diffrn_reflns_av_R_equivalents 0.0616
_diffrn_reflns_av_unetI/netI 0.0796
_diffrn_reflns_Laue_measured_fraction_full 0.999
_diffrn_reflns_Laue_measured_fraction_max 0.999
_diffrn_reflns_limit_h_max 7
_diffrn_reflns_limit_h_min -6
_diffrn_reflns_limit_k_max 10
_diffrn_reflns_limit_k_min -15
_diffrn_reflns_limit_l_max 30
_diffrn_reflns_limit_l_min -31
_diffrn_reflns_number 10309
_diffrn_reflns_point_group_measured_fraction_full 0.999
_diffrn_reflns_point_group_measured_fraction_max 0.999
_diffrn_reflns_theta_full 24.998
_diffrn_reflns_theta_max 24.998
_diffrn_reflns_theta_min 2.196
_exptl_absorpt_coefficient_mu 2.140
_exptl_absorpt_correction_T_max 0.674
_exptl_absorpt_correction_T_min 0.617
_exptl_absorpt_correction_type multi-scan
_exptl_absorpt_process_details 'SADABS; Bruker, 2008'
_exptl_crystal_colour colourless
_exptl_crystal_density_diffrn 1.454
_exptl_crystal_density_method 'not measured'
_exptl_crystal_description block
_exptl_crystal_F_000 912
_exptl_crystal_size_max 0.250
_exptl_crystal_size_mid 0.230
_exptl_crystal_size_min 0.200
_refine_diff_density_max 0.255
_refine_diff_density_min -0.531
_refine_diff_density_rms 0.060
_refine_ls_abs_structure_details
; 
 Flack x determined using 869 quotients [(I+)-(I-)]/[(I+)+(I-)] 
 (Parsons, Flack and Wagner, Acta Cryst. B69 (2013) 249-259). 
;
_refine_ls_abs_structure_Flack 0.021(10)
_refine_ls_extinction_method none
_refine_ls_goodness_of_fit_ref 1.036
_refine_ls_hydrogen_treatment constr
_refine_ls_matrix_type full
_refine_ls_number_parameters 246
_refine_ls_number_reflns 3570
_refine_ls_number_restraints 0
_refine_ls_restrained_S_all 1.036
_refine_ls_R_factor_all 0.0737
_refine_ls_R_factor_gt 0.0467
_refine_ls_shift/su_max 0.000
_refine_ls_shift/su_mean 0.000
_refine_ls_structure_factor_coef Fsqd
_refine_ls_weighting_details 'w=1/[\s^2^(Fo^2^)+(0.0300P)^2^+0.0258P] where P=(Fo^2^+2Fc^2^)/3'
_refine_ls_weighting_scheme calc
_refine_ls_wR_factor_gt 0.0863
_refine_ls_wR_factor_ref 0.0917
_reflns_Friedel_coverage 0.708
_reflns_Friedel_fraction_full 0.999
_reflns_Friedel_fraction_max 0.999
_reflns_number_gt 2720
_reflns_number_total 3570
_reflns_threshold_expression 'I > 2\s(I)'
_cod_data_source_file d1ce00346a2.cif
_cod_data_source_block 1
_cod_depositor_comments 'Adding full bibliography for 7242854--7242857.cif.'
_cod_database_code 7242854
_shelx_shelxl_version_number 2018/3
_shelx_space_group_comment
; 
The symmetry employed for this shelxl refinement is uniquely defined 
by the following loop, which should always be used as a source of 
symmetry information in preference to the above space-group names. 
They are only intended as comments. 
;
_shelx_estimated_absorpt_t_min 0.617
_shelx_estimated_absorpt_t_max 0.674

loop_
_space_group_symop_operation_xyz
'x, y, z'
'-x+1/2, -y, z+1/2'
'x+1/2, -y+1/2, -z'
'-x, y+1/2, -z+1/2'

loop_
_atom_site_label
_atom_site_type_symbol
_atom_site_fract_x
_atom_site_fract_y
_atom_site_fract_z
_atom_site_U_iso_or_equiv
_atom_site_adp_type
_atom_site_occupancy
_atom_site_site_symmetry_order
_atom_site_calc_flag
_atom_site_refinement_flags_posn
_atom_site_refinement_flags_adp
_atom_site_refinement_flags_occupancy
_atom_site_disorder_assembly
_atom_site_disorder_group
Br1 Br 1.30252(13) 0.20694(6) 0.37769(2) 0.0563(2) Uani 1 1 d . . . . .
C1 C 0.9429(10) 0.0522(5) 0.0940(2) 0.0364(15) Uani 1 1 d . . . . .
H1 H 1.100796 0.038555 0.085154 0.044 Uiso 1 1 calc R U . . .
C2 C 0.8934(12) 0.1637(5) 0.0857(2) 0.0401(17) Uani 1 1 d . . . . .
C3 C 0.6940(14) 0.2084(6) 0.1013(2) 0.0561(17) Uani 1 1 d . . . . .
H3 H 0.586206 0.170860 0.118937 0.067 Uiso 1 1 calc R U . . .
C4 C 0.6565(17) 0.3090(7) 0.0903(3) 0.077(3) Uani 1 1 d . . . . .
H4 H 0.523301 0.339860 0.100992 0.093 Uiso 1 1 calc R U . . .
C5 C 0.814(2) 0.3643(7) 0.0638(3) 0.081(3) Uani 1 1 d . . . . .
H5 H 0.787118 0.432432 0.056627 0.097 Uiso 1 1 calc R U . . .
C6 C 1.006(2) 0.3203(8) 0.0483(3) 0.091(3) Uani 1 1 d . . . . .
H6 H 1.110166 0.358058 0.029737 0.109 Uiso 1 1 calc R U . . .
C7 C 1.0511(14) 0.2200(6) 0.0592(2) 0.062(2) Uani 1 1 d . . . . .
H7 H 1.186344 0.190632 0.048814 0.074 Uiso 1 1 calc R U . . .
C8 C 0.7909(13) -0.0157(4) 0.0622(2) 0.0378(15) Uani 1 1 d . . . . .
C9 C 0.5878(11) -0.0504(5) 0.0796(2) 0.0434(16) Uani 1 1 d . . . . .
H9 H 0.540240 -0.032696 0.112375 0.052 Uiso 1 1 calc R U . . .
C10 C 0.4506(13) -0.1117(5) 0.0496(3) 0.055(2) Uani 1 1 d . . . . .
H10 H 0.314020 -0.136136 0.062121 0.066 Uiso 1 1 calc R U . . .
C11 C 0.5199(16) -0.1352(6) 0.0014(3) 0.064(2) Uani 1 1 d . . . . .
H11 H 0.429872 -0.176646 -0.018955 0.077 Uiso 1 1 calc R U . . .
C12 C 0.7159(18) -0.0999(6) -0.0174(3) 0.066(2) Uani 1 1 d . . . . .
H12 H 0.757147 -0.114598 -0.050931 0.079 Uiso 1 1 calc R U . . .
C13 C 0.8571(13) -0.0414(5) 0.0131(2) 0.054(2) Uani 1 1 d . . . . .
H13 H 0.995709 -0.019514 0.000549 0.064 Uiso 1 1 calc R U . . .
C14 C 1.0643(11) 0.0472(5) 0.1809(2) 0.0343(15) Uani 1 1 d . . . . .
C15 C 1.0094(10) 0.0017(4) 0.23267(19) 0.0290(14) Uani 1 1 d . . . . .
H15 H 0.846705 -0.011165 0.235042 0.035 Uiso 1 1 calc R U . . .
C16 C 1.1408(9) -0.0982(4) 0.2427(2) 0.0343(15) Uani 1 1 d . . . . .
C17 C 1.3122(10) 0.0664(5) 0.28948(19) 0.0336(13) Uani 1 1 d . . . . .
H17 H 1.406725 0.122055 0.276790 0.040 Uiso 1 1 calc R U . . .
C18 C 1.0095(12) -0.1646(5) 0.2806(3) 0.0518(19) Uani 1 1 d . . . . .
H18A H 0.873735 -0.188737 0.264660 0.078 Uiso 1 1 calc R U . . .
H18B H 0.971391 -0.125244 0.310330 0.078 Uiso 1 1 calc R U . . .
H18C H 1.101100 -0.221326 0.290629 0.078 Uiso 1 1 calc R U . . .
C19 C 1.1941(14) -0.1597(5) 0.1948(2) 0.0545(18) Uani 1 1 d . . . . .
H19A H 1.267516 -0.221844 0.204377 0.082 Uiso 1 1 calc R U . . .
H19B H 1.291919 -0.121154 0.172889 0.082 Uiso 1 1 calc R U . . .
H19C H 1.056438 -0.174894 0.176977 0.082 Uiso 1 1 calc R U . . .
C20 C 0.9893(12) 0.0768(5) 0.3213(2) 0.0354(15) Uani 1 1 d . . . . .
C21 C 1.2242(11) 0.0822(4) 0.3442(2) 0.0359(15) Uani 1 1 d . . . . .
H21 H 1.255892 0.023289 0.365903 0.043 Uiso 1 1 calc R U . . .
N1 N 1.0767(8) 0.0714(4) 0.27243(16) 0.0288(11) Uani 1 1 d . . . . .
O1 O 1.2303(8) 0.0952(4) 0.17127(13) 0.0501(12) Uani 1 1 d . . . . .
O2 O 0.9035(7) 0.0233(3) 0.14732(14) 0.0389(11) Uani 1 1 d . . . . .
O3 O 0.7984(9) 0.0754(4) 0.33696(15) 0.0527(12) Uani 1 1 d . . . . .
S1 S 1.4111(3) -0.05809(13) 0.27166(7) 0.0453(4) Uani 1 1 d . . . . .

loop_
_atom_site_aniso_label
_atom_site_aniso_U_11
_atom_site_aniso_U_22
_atom_site_aniso_U_33
_atom_site_aniso_U_23
_atom_site_aniso_U_13
_atom_site_aniso_U_12
Br1 0.0577(4) 0.0669(5) 0.0444(4) -0.0200(4) -0.0056(4) -0.0095(4)
C1 0.037(4) 0.049(4) 0.024(3) 0.003(3) 0.000(3) -0.003(3)
C2 0.054(4) 0.043(4) 0.023(3) -0.002(3) -0.010(3) -0.007(4)
C3 0.067(5) 0.047(4) 0.054(4) -0.008(4) -0.005(4) 0.004(5)
C4 0.095(7) 0.062(6) 0.075(6) -0.023(5) -0.032(5) 0.014(6)
C5 0.146(10) 0.047(5) 0.049(5) 0.002(4) -0.033(6) -0.008(7)
C6 0.146(10) 0.068(8) 0.058(6) 0.012(5) -0.008(6) -0.029(7)
C7 0.074(6) 0.070(6) 0.042(4) 0.011(4) 0.002(4) -0.020(5)
C8 0.047(4) 0.038(4) 0.028(3) 0.001(3) -0.006(3) 0.007(4)
C9 0.043(4) 0.054(4) 0.034(4) -0.001(3) -0.004(3) -0.003(4)
C10 0.052(5) 0.060(5) 0.055(5) -0.005(4) -0.019(4) 0.001(4)
C11 0.082(6) 0.054(5) 0.055(5) -0.011(4) -0.031(5) 0.006(5)
C12 0.104(7) 0.062(5) 0.033(4) -0.016(4) -0.014(5) 0.018(5)
C13 0.065(5) 0.061(5) 0.034(4) 0.001(3) 0.004(4) 0.001(4)
C14 0.034(4) 0.038(4) 0.031(3) 0.001(3) 0.002(3) -0.001(3)
C15 0.022(3) 0.040(4) 0.025(3) 0.002(3) -0.003(3) -0.002(3)
C16 0.029(4) 0.031(3) 0.043(3) 0.001(3) -0.001(3) -0.002(3)
C17 0.028(3) 0.042(4) 0.031(3) 0.002(3) -0.005(3) -0.001(3)
C18 0.040(4) 0.046(4) 0.070(5) 0.016(4) 0.000(4) 0.000(3)
C19 0.059(4) 0.047(4) 0.058(4) -0.021(3) -0.003(4) -0.002(4)
C20 0.036(4) 0.037(4) 0.034(4) -0.001(3) 0.002(3) 0.001(3)
C21 0.041(4) 0.037(4) 0.030(3) 0.004(3) -0.010(3) -0.003(3)
N1 0.026(3) 0.037(3) 0.023(2) 0.003(2) -0.001(2) 0.004(2)
O1 0.043(3) 0.076(3) 0.032(2) 0.006(2) 0.001(2) -0.021(3)
O2 0.037(2) 0.059(3) 0.021(2) 0.0034(19) -0.0071(19) -0.014(2)
O3 0.039(3) 0.073(3) 0.045(2) -0.012(2) 0.010(2) -0.005(3)
S1 0.0252(8) 0.0481(11) 0.0624(11) -0.0084(9) -0.0043(8) 0.0047(8)

loop_
_atom_type_symbol
_atom_type_description
_atom_type_scat_dispersion_real
_atom_type_scat_dispersion_imag
_atom_type_scat_source
C C 0.0033 0.0016 'International Tables Vol C Tables 4.2.6.8 and 6.1.1.4'
H H 0.0000 0.0000 'International Tables Vol C Tables 4.2.6.8 and 6.1.1.4'
Br Br -0.2901 2.4595 'International Tables Vol C Tables 4.2.6.8 and 6.1.1.4'
N N 0.0061 0.0033 'International Tables Vol C Tables 4.2.6.8 and 6.1.1.4'
O O 0.0106 0.0060 'International Tables Vol C Tables 4.2.6.8 and 6.1.1.4'
S S 0.1246 0.1234 'International Tables Vol C Tables 4.2.6.8 and 6.1.1.4'

loop_
_geom_angle_atom_site_label_1
_geom_angle_atom_site_label_2
_geom_angle_atom_site_label_3
_geom_angle
_geom_angle_site_symmetry_1
_geom_angle_site_symmetry_3
_geom_angle_publ_flag
O2 C1 C2 111.0(5) . . ?
O2 C1 C8 105.8(5) . . ?
C2 C1 C8 112.3(5) . . ?
O2 C1 H1 109.2 . . ?
C2 C1 H1 109.2 . . ?
C8 C1 H1 109.2 . . ?
C7 C2 C3 119.8(7) . . ?
C7 C2 C1 117.6(7) . . ?
C3 C2 C1 122.5(6) . . ?
C4 C3 C2 119.2(8) . . ?
C4 C3 H3 120.4 . . ?
C2 C3 H3 120.4 . . ?
C5 C4 C3 120.6(9) . . ?
C5 C4 H4 119.7 . . ?
C3 C4 H4 119.7 . . ?
C6 C5 C4 120.0(9) . . ?
C6 C5 H5 120.0 . . ?
C4 C5 H5 120.0 . . ?
C5 C6 C7 121.2(10) . . ?
C5 C6 H6 119.4 . . ?
C7 C6 H6 119.4 . . ?
C6 C7 C2 119.2(9) . . ?
C6 C7 H7 120.4 . . ?
C2 C7 H7 120.4 . . ?
C9 C8 C13 118.5(6) . . ?
C9 C8 C1 122.6(5) . . ?
C13 C8 C1 118.9(6) . . ?
C8 C9 C10 121.5(6) . . ?
C8 C9 H9 119.3 . . ?
C10 C9 H9 119.3 . . ?
C11 C10 C9 118.6(7) . . ?
C11 C10 H10 120.7 . . ?
C9 C10 H10 120.7 . . ?
C12 C11 C10 121.3(7) . . ?
C12 C11 H11 119.3 . . ?
C10 C11 H11 119.3 . . ?
C11 C12 C13 120.2(7) . . ?
C11 C12 H12 119.9 . . ?
C13 C12 H12 119.9 . . ?
C8 C13 C12 119.8(7) . . ?
C8 C13 H13 120.1 . . ?
C12 C13 H13 120.1 . . ?
O1 C14 O2 125.0(5) . . ?
O1 C14 C15 125.0(5) . . ?
O2 C14 C15 109.9(5) . . ?
N1 C15 C14 109.3(5) . . ?
N1 C15 C16 106.2(4) . . ?
C14 C15 C16 112.3(5) . . ?
N1 C15 H15 109.6 . . ?
C14 C15 H15 109.6 . . ?
C16 C15 H15 109.6 . . ?
C19 C16 C18 109.4(5) . . ?
C19 C16 C15 114.6(5) . . ?
C18 C16 C15 109.8(5) . . ?
C19 C16 S1 108.0(4) . . ?
C18 C16 S1 109.8(4) . . ?
C15 C16 S1 105.1(4) . . ?
N1 C17 C21 87.3(4) . . ?
N1 C17 S1 105.7(4) . . ?
C21 C17 S1 118.3(4) . . ?
N1 C17 H17 114.1 . . ?
C21 C17 H17 114.1 . . ?
S1 C17 H17 114.1 . . ?
C16 C18 H18A 109.5 . . ?
C16 C18 H18B 109.5 . . ?
H18A C18 H18B 109.5 . . ?
C16 C18 H18C 109.5 . . ?
H18A C18 H18C 109.5 . . ?
H18B C18 H18C 109.5 . . ?
C16 C19 H19A 109.5 . . ?
C16 C19 H19B 109.5 . . ?
H19A C19 H19B 109.5 . . ?
C16 C19 H19C 109.5 . . ?
H19A C19 H19C 109.5 . . ?
H19B C19 H19C 109.5 . . ?
O3 C20 N1 131.8(6) . . ?
O3 C20 C21 136.9(5) . . ?
N1 C20 C21 91.3(5) . . ?
C20 C21 C17 86.5(4) . . ?
C20 C21 Br1 116.2(4) . . ?
C17 C21 Br1 117.3(4) . . ?
C20 C21 H21 111.5 . . ?
C17 C21 H21 111.5 . . ?
Br1 C21 H21 111.5 . . ?
C20 N1 C15 126.6(5) . . ?
C20 N1 C17 94.5(4) . . ?
C15 N1 C17 117.0(4) . . ?
C14 O2 C1 116.8(5) . . ?
C17 S1 C16 94.9(3) . . ?

loop_
_geom_bond_atom_site_label_1
_geom_bond_atom_site_label_2
_geom_bond_distance
_geom_bond_site_symmetry_2
_geom_bond_publ_flag
Br1 C21 1.919(6) . ?
C1 O2 1.462(6) . ?
C1 C2 1.514(9) . ?
C1 C8 1.517(8) . ?
C1 H1 0.9800 . ?
C2 C7 1.379(9) . ?
C2 C3 1.381(10) . ?
C3 C4 1.374(11) . ?
C3 H3 0.9300 . ?
C4 C5 1.370(12) . ?
C4 H4 0.9300 . ?
C5 C6 1.340(14) . ?
C5 H5 0.9300 . ?
C6 C7 1.379(12) . ?
C6 H6 0.9300 . ?
C7 H7 0.9300 . ?
C8 C9 1.364(9) . ?
C8 C13 1.384(8) . ?
C9 C10 1.389(8) . ?
C9 H9 0.9300 . ?
C10 C11 1.359(9) . ?
C10 H10 0.9300 . ?
C11 C12 1.344(11) . ?
C11 H11 0.9300 . ?
C12 C13 1.388(10) . ?
C12 H12 0.9300 . ?
C13 H13 0.9300 . ?
C14 O1 1.196(7) . ?
C14 O2 1.333(7) . ?
C14 C15 1.514(8) . ?
C15 N1 1.443(7) . ?
C15 C16 1.552(8) . ?
C15 H15 0.9800 . ?
C16 C19 1.524(8) . ?
C16 C18 1.533(8) . ?
C16 S1 1.848(6) . ?
C17 N1 1.465(7) . ?
C17 C21 1.534(8) . ?
C17 S1 1.803(6) . ?
C17 H17 0.9800 . ?
C18 H18A 0.9600 . ?
C18 H18B 0.9600 . ?
C18 H18C 0.9600 . ?
C19 H19A 0.9600 . ?
C19 H19B 0.9600 . ?
C19 H19C 0.9600 . ?
C20 O3 1.202(8) . ?
C20 N1 1.380(7) . ?
C20 C21 1.515(9) . ?
C21 H21 0.9800 . ?

loop_
_geom_hbond_atom_site_label_D
_geom_hbond_atom_site_label_H
_geom_hbond_atom_site_label_A
_geom_hbond_distance_DH
_geom_hbond_distance_HA
_geom_hbond_distance_DA
_geom_hbond_angle_DHA
_geom_hbond_site_symmetry_A
_geom_hbond_publ_flag
C19 H19C Br1 0.96 3.00 3.914(7) 160.3 4_745 yes
C15 H15 S1 0.98 2.82 3.770(6) 163.4 1_455 yes
C19 H19C Br1 0.96 3.00 3.914(7) 160.3 4_745 yes
C15 H15 S1 0.98 2.82 3.770(6) 163.4 1_455 yes
C19 H19C Br1 0.96 3.00 3.914(7) 160.3 4_745 yes
C15 H15 S1 0.98 2.82 3.770(6) 163.4 1_455 yes
C19 H19C Br1 0.96 3.00 3.914(7) 160.3 4_745 yes
C15 H15 S1 0.98 2.82 3.770(6) 163.4 1_455 yes
C15 H15 S1 0.98 2.82 3.770(6) 163.4 1_455 yes
C15 H15 S1 0.98 2.82 3.770(6) 163.4 1_455 yes
C15 H15 S1 0.98 2.82 3.770(6) 163.4 1_455 yes
C19 H19C Br1 0.96 3.00 3.914(7) 160.3 4_745 yes
C15 H15 S1 0.98 2.82 3.770(6) 163.4 1_455 yes
C19 H19C Br1 0.96 3.00 3.914(7) 160.3 4_745 yes
C15 H15 S1 0.98 2.82 3.770(6) 163.4 1_455 yes
C19 H19C Br1 0.96 3.00 3.914(7) 160.3 4_745 yes
C15 H15 S1 0.98 2.82 3.770(6) 163.4 1_455 yes
C19 H19C Br1 0.96 3.00 3.914(7) 160.3 4_745 yes

loop_
_geom_torsion_atom_site_label_1
_geom_torsion_atom_site_label_2
_geom_torsion_atom_site_label_3
_geom_torsion_atom_site_label_4
_geom_torsion
_geom_torsion_site_symmetry_1
_geom_torsion_site_symmetry_2
_geom_torsion_site_symmetry_3
_geom_torsion_site_symmetry_4
_geom_torsion_publ_flag
O2 C1 C2 C7 132.7(6) . . . . ?
C8 C1 C2 C7 -109.1(6) . . . . ?
O2 C1 C2 C3 -50.8(7) . . . . ?
C8 C1 C2 C3 67.4(7) . . . . ?
C7 C2 C3 C4 -0.5(9) . . . . ?
C1 C2 C3 C4 -177.0(6) . . . . ?
C2 C3 C4 C5 0.7(10) . . . . ?
C3 C4 C5 C6 0.1(12) . . . . ?
C4 C5 C6 C7 -1.2(14) . . . . ?
C5 C6 C7 C2 1.4(13) . . . . ?
C3 C2 C7 C6 -0.5(10) . . . . ?
C1 C2 C7 C6 176.1(6) . . . . ?
O2 C1 C8 C9 31.4(8) . . . . ?
C2 C1 C8 C9 -89.8(7) . . . . ?
O2 C1 C8 C13 -150.5(6) . . . . ?
C2 C1 C8 C13 88.3(7) . . . . ?
C13 C8 C9 C10 1.2(9) . . . . ?
C1 C8 C9 C10 179.3(6) . . . . ?
C8 C9 C10 C11 -1.4(10) . . . . ?
C9 C10 C11 C12 -0.5(11) . . . . ?
C10 C11 C12 C13 2.6(12) . . . . ?
C9 C8 C13 C12 1.0(10) . . . . ?
C1 C8 C13 C12 -177.2(6) . . . . ?
C11 C12 C13 C8 -2.9(11) . . . . ?
O1 C14 C15 N1 38.7(8) . . . . ?
O2 C14 C15 N1 -143.1(5) . . . . ?
O1 C14 C15 C16 -78.9(8) . . . . ?
O2 C14 C15 C16 99.3(6) . . . . ?
N1 C15 C16 C19 -150.0(5) . . . . ?
C14 C15 C16 C19 -30.5(7) . . . . ?
N1 C15 C16 C18 86.4(5) . . . . ?
C14 C15 C16 C18 -154.1(5) . . . . ?
N1 C15 C16 S1 -31.6(5) . . . . ?
C14 C15 C16 S1 87.9(5) . . . . ?
O3 C20 C21 C17 173.9(8) . . . . ?
N1 C20 C21 C17 -4.7(5) . . . . ?
O3 C20 C21 Br1 -67.3(10) . . . . ?
N1 C20 C21 Br1 114.1(4) . . . . ?
N1 C17 C21 C20 4.4(4) . . . . ?
S1 C17 C21 C20 -102.0(5) . . . . ?
N1 C17 C21 Br1 -113.4(4) . . . . ?
S1 C17 C21 Br1 140.2(4) . . . . ?
O3 C20 N1 C15 -45.1(10) . . . . ?
C21 C20 N1 C15 133.6(5) . . . . ?
O3 C20 N1 C17 -173.8(7) . . . . ?
C21 C20 N1 C17 4.9(5) . . . . ?
C14 C15 N1 C20 155.4(6) . . . . ?
C16 C15 N1 C20 -83.2(7) . . . . ?
C14 C15 N1 C17 -85.5(6) . . . . ?
C16 C15 N1 C17 35.9(6) . . . . ?
C21 C17 N1 C20 -4.9(5) . . . . ?
S1 C17 N1 C20 113.8(4) . . . . ?
C21 C17 N1 C15 -140.1(4) . . . . ?
S1 C17 N1 C15 -21.5(5) . . . . ?
O1 C14 O2 C1 4.6(9) . . . . ?
C15 C14 O2 C1 -173.6(5) . . . . ?
C2 C1 O2 C14 -79.0(7) . . . . ?
C8 C1 O2 C14 158.9(5) . . . . ?
N1 C17 S1 C16 0.0(4) . . . . ?
C21 C17 S1 C16 95.6(5) . . . . ?
C19 C16 S1 C17 141.0(4) . . . . ?
C18 C16 S1 C17 -99.8(5) . . . . ?
C15 C16 S1 C17 18.3(4) . . . . ?
